data_7703589
loop_
_publ_author_name
'Hanprasit, Sasikarn'
'Yoshinari, Nobuto'
'Saito, Daisuke'
'Kato, Masako'
'Konno, Takumi'

_publ_section_title
;
 Homoleptic versus heteroleptic trinuclear systems with mixed l-cysteinate
 and d-penicillaminate regulated by a diphosphine linker.
;
_journal_issue 11
_journal_name_full 'Dalton transactions (Cambridge, England : 2003)'
_journal_page_first 3503
_journal_page_last 3509
_journal_paper_doi 10.1039/d0dt00440e
_journal_volume 49
_journal_year 2020
_chemical_absolute_configuration rm
_chemical_formula_moiety '0.5(C35 H40 Au2 N2 O4 P2 S2 Zn), 0.5(C31 H32 Au2 N2 O4 P2 S2 Zn), 6[H2 O]'
_chemical_formula_sum 'C33 H48 Au2 N2 O10 P2 S2 Zn'
_chemical_formula_weight 1218.09
_space_group_crystal_system monoclinic
_space_group_IT_number 4
_space_group_name_Hall 'P 2yb'
_space_group_name_H-M_alt 'P 1 21 1'
_atom_sites_solution_hydrogens geom
_audit_creation_method SHELXL-2018/1
_audit_update_record
;
2020-02-17 deposited with the CCDC.	2020-02-19 downloaded from the CCDC.
;
_cell_angle_alpha 90
_cell_angle_beta 111.579(8)
_cell_angle_gamma 90
_cell_formula_units_Z 4
_cell_length_a 18.4269(4)
_cell_length_b 12.2826(3)
_cell_length_c 20.0060(4)
_cell_measurement_reflns_used 8947
_cell_measurement_temperature 200(2)
_cell_measurement_theta_max 27.50
_cell_measurement_theta_min 3.05
_cell_volume 4210.6(3)
_computing_cell_refinement 'RAPID AUTO'
_computing_data_collection 'RAPID AUTO (Rigaku, 1995)'
_computing_data_reduction 'RAPID AUTO'
_computing_molecular_graphics 'Mercury 4.1.3'
_computing_structure_refinement 'SHELXL-2018/1 (Sheldrick, 2018)'
_computing_structure_solution 'SHELXS97 (Sheldrick, 2008)'
_diffrn_ambient_temperature 200(2)
_diffrn_detector_area_resol_mean 10.000
_diffrn_measured_fraction_theta_full 0.998
_diffrn_measured_fraction_theta_max 0.998
_diffrn_measurement_device_type 'Rigaku R-AXIS VII'
_diffrn_measurement_method \w
_diffrn_radiation_type MoK\a
_diffrn_radiation_wavelength 0.71075
_diffrn_reflns_av_R_equivalents 0.0751
_diffrn_reflns_av_unetI/netI 0.1494
_diffrn_reflns_Laue_measured_fraction_full 0.998
_diffrn_reflns_Laue_measured_fraction_max 0.998
_diffrn_reflns_limit_h_max 21
_diffrn_reflns_limit_h_min -21
_diffrn_reflns_limit_k_max 14
_diffrn_reflns_limit_k_min -14
_diffrn_reflns_limit_l_max 19
_diffrn_reflns_limit_l_min -23
_diffrn_reflns_number 28053
_diffrn_reflns_point_group_measured_fraction_full 0.987
_diffrn_reflns_point_group_measured_fraction_max 0.987
_diffrn_reflns_theta_full 24.999
_diffrn_reflns_theta_max 24.999
_diffrn_reflns_theta_min 3.055
_diffrn_source 'Rigaku FR-E SuperBright'
_exptl_absorpt_coefficient_mu 7.744
_exptl_absorpt_correction_T_max 1.0000
_exptl_absorpt_correction_T_min 0.4634
_exptl_absorpt_correction_type multi-scan
_exptl_absorpt_process_details 'ABSCOR (Rigaku, 1995)'
_exptl_crystal_colour colorless
_exptl_crystal_density_diffrn 1.922
_exptl_crystal_description plate
_exptl_crystal_F_000 2360
_exptl_crystal_preparation Luminescent
_exptl_crystal_size_max 0.120
_exptl_crystal_size_mid 0.060
_exptl_crystal_size_min 0.010
_refine_diff_density_max 1.916
_refine_diff_density_min -1.394
_refine_diff_density_rms 0.199
_refine_ls_abs_structure_details
;
 Flack x determined using 2833 quotients [(I+)-(I-)]/[(I+)+(I-)]
 (Parsons, Flack and Wagner, Acta Cryst. B69 (2013) 249-259).
;
_refine_ls_abs_structure_Flack 0.087(11)
_refine_ls_extinction_method none
_refine_ls_goodness_of_fit_ref 1.016
_refine_ls_hydrogen_treatment constr
_refine_ls_matrix_type full
_refine_ls_number_parameters 732
_refine_ls_number_reflns 14622
_refine_ls_number_restraints 814
_refine_ls_restrained_S_all 0.993
_refine_ls_R_factor_all 0.1237
_refine_ls_R_factor_gt 0.0736
_refine_ls_shift/su_max 0.000
_refine_ls_shift/su_mean 0.000
_refine_ls_structure_factor_coef Fsqd
_refine_ls_weighting_details 'w=1/[\s^2^(Fo^2^)+(0.0497P)^2^+32.9100P] where P=(Fo^2^+2Fc^2^)/3'
_refine_ls_weighting_scheme calc
_refine_ls_wR_factor_gt 0.1341
_refine_ls_wR_factor_ref 0.1521
_reflns_Friedel_coverage 0.882
_reflns_Friedel_fraction_full 0.975
_reflns_Friedel_fraction_max 0.975
_reflns_number_gt 9548
_reflns_number_total 14622
_reflns_threshold_expression 'I > 2\s(I)'
_cod_data_source_file d0dt00440e2.cif
_cod_data_source_block 1zn
_cod_depositor_comments 'Adding full bibliography for 7703586--7703589.cif.'
_cod_original_sg_symbol_H-M 'P 21'
_cod_database_code 7703589
_shelx_shelxl_version_number 2018/1
_shelx_space_group_comment
;
The symmetry employed for this shelxl refinement is uniquely defined
by the following loop, which should always be used as a source of
symmetry information in preference to the above space-group names.
They are only intended as comments.
;
_shelx_estimated_absorpt_t_min 0.511
_shelx_estimated_absorpt_t_max 0.511

loop_
_space_group_symop_operation_xyz
'x, y, z'
'-x, y+1/2, -z'

loop_
_atom_site_label
_atom_site_type_symbol
_atom_site_fract_x
_atom_site_fract_y
_atom_site_fract_z
_atom_site_U_iso_or_equiv
_atom_site_adp_type
_atom_site_occupancy
_atom_site_site_symmetry_order
_atom_site_calc_flag
_atom_site_refinement_flags_posn
_atom_site_refinement_flags_adp
_atom_site_refinement_flags_occupancy
_atom_site_disorder_assembly
_atom_site_disorder_group
Au1 Au 0.87283(8) 0.726264 0.06629(7) 0.0314(4) Uani 1 1 d . . . . .
Au2 Au 0.73011(7) 0.60104(16) -0.04775(7) 0.0324(3) Uani 1 1 d . . . . .
Au3 Au 0.62143(8) 0.53736(10) 0.44070(7) 0.0395(4) Uani 1 1 d . . . . .
Au4 Au 0.76205(8) 0.65915(17) 0.55890(7) 0.0448(4) Uani 1 1 d . . . . .
Zn1 Zn 0.6758(2) 0.7819(4) 0.0758(2) 0.0387(10) Uani 1 1 d . . . . .
Zn2 Zn 0.8218(3) 0.4765(5) 0.4413(3) 0.0651(14) Uani 1 1 d . . . . .
S1 S 0.8128(5) 0.8664(7) 0.1024(4) 0.0298(18) Uani 1 1 d . . . . .
S2 S 0.6593(4) 0.7577(6) -0.0509(4) 0.0290(18) Uani 1 1 d . . . . .
S3 S 0.6811(6) 0.3895(8) 0.4083(5) 0.047(2) Uani 1 1 d . . . . .
S4 S 0.8275(6) 0.4961(8) 0.5672(5) 0.058(3) Uani 1 1 d . . . . .
P1 P 0.9430(5) 0.5958(8) 0.0362(4) 0.0285(18) Uani 1 1 d . . . . .
P2 P 0.8034(5) 0.4509(7) -0.0458(4) 0.0280(19) Uani 1 1 d . . . . .
P3 P 0.5515(5) 0.6686(8) 0.4696(5) 0.038(2) Uani 1 1 d . . . . .
P4 P 0.6917(6) 0.8102(8) 0.5559(5) 0.039(2) Uani 1 1 d . . . . .
O1 O 0.7372(12) 0.6356(16) 0.1288(10) 0.038(4) Uani 1 1 d . . . . .
O2 O 0.8383(12) 0.5943(18) 0.2256(11) 0.042(5) Uani 1 1 d . . . . .
O3 O 0.6031(13) 0.9201(18) 0.0370(11) 0.046(4) Uani 1 1 d . . . . .
O4 O 0.4927(13) 0.9654(17) -0.0563(11) 0.046(5) Uani 1 1 d . . . . .
O5 O 0.7654(15) 0.619(2) 0.3863(12) 0.061(5) Uani 1 1 d . . . . .
O6 O 0.6576(16) 0.655(2) 0.2821(13) 0.065(6) Uani 1 1 d . . . . .
O7 O 0.9000(18) 0.337(3) 0.4814(15) 0.090(7) Uani 1 1 d . . . . .
O8 O 1.010(2) 0.306(3) 0.5743(17) 0.123(11) Uani 1 1 d . . . . .
N1 N 0.7058(12) 0.817(2) 0.1858(12) 0.037(4) Uani 1 1 d D . . . .
H1A H 0.703427 0.889220 0.193498 0.045 Uiso 1 1 calc R U . . .
H1B H 0.674199 0.780602 0.204260 0.045 Uiso 1 1 calc R U . . .
N2 N 0.5634(13) 0.7165(19) 0.0469(11) 0.041(4) Uani 1 1 d D . . . .
H2A H 0.563512 0.642849 0.041818 0.050 Uiso 1 1 calc R U . . .
H2B H 0.541301 0.733840 0.079386 0.050 Uiso 1 1 calc R U . . .
N3 N 0.7958(17) 0.434(3) 0.3324(14) 0.063(5) Uani 1 1 d D . . . .
H3A H 0.830530 0.464045 0.315245 0.075 Uiso 1 1 calc R U . . .
H3B H 0.795633 0.360289 0.326792 0.075 Uiso 1 1 calc R U . . .
N4 N 0.9373(17) 0.551(3) 0.4862(14) 0.081(6) Uani 1 1 d D . . . .
H4A H 0.965774 0.536154 0.458645 0.098 Uiso 1 1 calc R U . . .
H4B H 0.933373 0.624823 0.489441 0.098 Uiso 1 1 calc R U . . .
C1 C 0.8465(16) 0.849(2) 0.2018(14) 0.028(5) Uani 1 1 d . . . . .
C2 C 0.7870(14) 0.776(2) 0.2170(15) 0.033(4) Uani 1 1 d D . . . .
H1 H 0.801879 0.771538 0.270354 0.040 Uiso 1 1 calc R U . . .
C3 C 0.7878(18) 0.663(3) 0.1895(16) 0.029(4) Uani 1 1 d . . . . .
C4 C 0.8430(17) 0.968(2) 0.2316(15) 0.040(6) Uani 1 1 d . . . . .
H2 H 0.789491 0.995554 0.210758 0.060 Uiso 1 1 calc R U . . .
H3 H 0.859424 0.965167 0.284076 0.060 Uiso 1 1 calc R U . . .
H4 H 0.877978 1.016092 0.218467 0.060 Uiso 1 1 calc R U . . .
C6 C 0.5553(15) 0.730(2) -0.0847(14) 0.031(5) Uani 1 1 d . . . . .
C5 C 0.9259(14) 0.814(2) 0.2344(14) 0.038(6) Uani 1 1 d . . . . .
H5 H 0.959872 0.865212 0.221970 0.057 Uiso 1 1 calc R U . . .
H6 H 0.940862 0.811955 0.286697 0.057 Uiso 1 1 calc R U . . .
H7 H 0.931373 0.741344 0.216748 0.057 Uiso 1 1 calc R U . . .
C7 C 0.5224(16) 0.773(2) -0.0250(13) 0.038(4) Uani 1 1 d D . . . .
H8 H 0.464889 0.760315 -0.041740 0.045 Uiso 1 1 calc R U . . .
C8 C 0.539(2) 0.893(2) -0.0140(16) 0.038(5) Uani 1 1 d . . . . .
C9 C 0.5405(15) 0.607(2) -0.0886(16) 0.040(6) Uani 1 1 d . . . . .
H9 H 0.570221 0.573762 -0.041915 0.061 Uiso 1 1 calc R U . . .
H10 H 0.484684 0.593162 -0.100715 0.061 Uiso 1 1 calc R U . . .
H11 H 0.556995 0.574848 -0.125579 0.061 Uiso 1 1 calc R U . . .
C10 C 0.5090(15) 0.776(3) -0.1566(14) 0.048(7) Uani 1 1 d . . . . .
H12 H 0.517273 0.854536 -0.156023 0.072 Uiso 1 1 calc R U . . .
H13 H 0.525848 0.742242 -0.193015 0.072 Uiso 1 1 calc R U . . .
H14 H 0.453537 0.760556 -0.168151 0.072 Uiso 1 1 calc R U . . .
C11 C 0.8972(19) 0.460(2) 0.0234(16) 0.036(6) Uani 1 1 d . . . . .
H15 H 0.932298 0.407285 0.012552 0.043 Uiso 1 1 calc R U . . .
H16 H 0.892811 0.436671 0.069178 0.043 Uiso 1 1 calc R U . . .
C12 C 1.0376(9) 0.5720(18) 0.1073(9) 0.034(5) Uani 1 1 d G U . . .
C13 C 1.0357(10) 0.5575(18) 0.1755(11) 0.039(6) Uani 1 1 d G . . . .
H17 H 0.987423 0.561290 0.182458 0.046 Uiso 1 1 calc R U . . .
C14 C 1.1044(12) 0.538(2) 0.2336(8) 0.059(8) Uani 1 1 d G . . . .
H18 H 1.103092 0.527661 0.280286 0.070 Uiso 1 1 calc R U . . .
C15 C 1.1750(10) 0.532(2) 0.2235(9) 0.046(7) Uani 1 1 d G . . . .
H19 H 1.221936 0.518370 0.263216 0.056 Uiso 1 1 calc R U . . .
C16 C 1.1769(9) 0.546(2) 0.1552(11) 0.050(7) Uani 1 1 d G . . . .
H20 H 1.225112 0.542707 0.148317 0.060 Uiso 1 1 calc R U . . .
C17 C 1.1082(11) 0.5665(19) 0.0971(8) 0.041(7) Uani 1 1 d G . . . .
H21 H 1.109443 0.576336 0.050488 0.049 Uiso 1 1 calc R U . . .
C18 C 0.9601(13) 0.6286(16) -0.0452(9) 0.038(6) Uani 1 1 d G . . . .
C19 C 0.9342(13) 0.7291(14) -0.0770(11) 0.052(9) Uani 1 1 d G . . . .
H22 H 0.909980 0.778761 -0.055311 0.062 Uiso 1 1 calc R U . . .
C20 C 0.9437(14) 0.7568(14) -0.1407(11) 0.050(9) Uani 1 1 d G . . . .
H23 H 0.925951 0.825415 -0.162476 0.061 Uiso 1 1 calc R U . . .
C21 C 0.9790(14) 0.6841(16) -0.1725(9) 0.055(9) Uani 1 1 d G . . . .
H24 H 0.985524 0.703007 -0.215979 0.066 Uiso 1 1 calc R U . . .
C22 C 1.0049(12) 0.5836(15) -0.1406(10) 0.041(7) Uani 1 1 d G . . . .
H25 H 1.029125 0.533944 -0.162319 0.049 Uiso 1 1 calc R U . . .
C23 C 0.9955(12) 0.5559(13) -0.0769(10) 0.037(7) Uani 1 1 d G . . . .
H26 H 1.013156 0.487288 -0.055154 0.045 Uiso 1 1 calc R U . . .
C24 C 0.8208(11) 0.4315(15) -0.1292(8) 0.027(5) Uani 1 1 d G . . . .
C25 C 0.7859(12) 0.4981(15) -0.1886(10) 0.038(7) Uani 1 1 d G . . . .
H27 H 0.752526 0.555709 -0.186219 0.046 Uiso 1 1 calc R U . . .
C26 C 0.7998(13) 0.4804(16) -0.2515(8) 0.059(10) Uani 1 1 d G . . . .
H28 H 0.775933 0.525909 -0.292062 0.070 Uiso 1 1 calc R U . . .
C27 C 0.8486(13) 0.3961(17) -0.2550(8) 0.039(7) Uani 1 1 d G . . . .
H29 H 0.858096 0.383989 -0.297939 0.047 Uiso 1 1 calc R U . . .
C28 C 0.8835(11) 0.3295(14) -0.1956(10) 0.043(8) Uani 1 1 d G . . . .
H30 H 0.916852 0.271868 -0.197975 0.051 Uiso 1 1 calc R U . . .
C29 C 0.8696(11) 0.3472(14) -0.1327(8) 0.028(6) Uani 1 1 d G . . . .
H31 H 0.893445 0.301667 -0.092132 0.034 Uiso 1 1 calc R U . . .
C30 C 0.7646(13) 0.3221(14) -0.0325(11) 0.039(6) Uani 1 1 d G . . . .
C31 C 0.8115(10) 0.2413(18) 0.0108(11) 0.050(8) Uani 1 1 d G . . . .
H32 H 0.865606 0.254211 0.035797 0.060 Uiso 1 1 calc R U . . .
C32 C 0.7792(12) 0.1416(16) 0.0177(10) 0.052(8) Uani 1 1 d G . . . .
H33 H 0.811199 0.086432 0.047341 0.063 Uiso 1 1 calc R U . . .
C33 C 0.7000(13) 0.1228(14) -0.0188(11) 0.048(8) Uani 1 1 d G . . . .
H34 H 0.677908 0.054655 -0.014137 0.058 Uiso 1 1 calc R U . . .
C34 C 0.6531(10) 0.2036(19) -0.0622(10) 0.060(9) Uani 1 1 d G . . . .
H35 H 0.599025 0.190657 -0.087160 0.072 Uiso 1 1 calc R U . . .
C35 C 0.6855(12) 0.3032(16) -0.0691(10) 0.043(7) Uani 1 1 d G . . . .
H36 H 0.653431 0.358438 -0.098705 0.052 Uiso 1 1 calc R U . . .
C36 C 0.664(2) 0.400(3) 0.3171(18) 0.060(8) Uani 1 1 d . . . . .
H37 H 0.670475 0.326967 0.299083 0.073 Uiso 1 1 calc R U . . .
H38 H 0.609598 0.422873 0.291656 0.073 Uiso 1 1 calc R U . . .
C37 C 0.7175(19) 0.480(3) 0.2968(18) 0.059(6) Uani 1 1 d D . . . .
H39 H 0.703461 0.479110 0.243495 0.070 Uiso 1 1 calc R U . . .
C38 C 0.711(3) 0.601(3) 0.323(2) 0.057(6) Uani 1 1 d . . . . .
C39 C 0.932(2) 0.527(4) 0.606(2) 0.085(10) Uani 1 1 d . . . . .
H40 H 0.938410 0.605342 0.618619 0.101 Uiso 1 1 calc R U . . .
H41 H 0.955193 0.485384 0.651758 0.101 Uiso 1 1 calc R U . . .
C40 C 0.974(2) 0.501(3) 0.5596(17) 0.083(7) Uani 1 1 d D . . . .
H42 H 1.030540 0.520085 0.582373 0.099 Uiso 1 1 calc R U . . .
C41 C 0.961(3) 0.371(4) 0.540(2) 0.084(8) Uani 1 1 d . . . . .
C42 C 0.5932(19) 0.802(3) 0.4812(17) 0.038(6) Uani 1 1 d . . . . .
H43 H 0.557216 0.853354 0.491404 0.046 Uiso 1 1 calc R U . . .
H44 H 0.598275 0.824871 0.435691 0.046 Uiso 1 1 calc R U . . .
C43 C 0.4623(10) 0.696(2) 0.3933(10) 0.046(6) Uani 1 1 d G . . . .
C44 C 0.4661(10) 0.702(2) 0.3253(12) 0.058(7) Uani 1 1 d G U . . .
H45 H 0.514526 0.691685 0.319511 0.070 Uiso 1 1 calc R U . . .
C45 C 0.3990(13) 0.723(2) 0.2657(9) 0.055(7) Uani 1 1 d G U . . .
H46 H 0.401641 0.727666 0.219269 0.067 Uiso 1 1 calc R U . . .
C46 C 0.3281(11) 0.739(2) 0.2742(9) 0.058(9) Uani 1 1 d G . . . .
H47 H 0.282312 0.753259 0.233504 0.070 Uiso 1 1 calc R U . . .
C47 C 0.3243(10) 0.732(2) 0.3422(11) 0.056(8) Uani 1 1 d G . . . .
H48 H 0.275866 0.742869 0.347980 0.067 Uiso 1 1 calc R U . . .
C48 C 0.3914(13) 0.711(2) 0.4017(9) 0.054(8) Uani 1 1 d G . . . .
H49 H 0.388752 0.706887 0.448223 0.065 Uiso 1 1 calc R U . . .
C49 C 0.5332(13) 0.6347(17) 0.5507(9) 0.038(5) Uani 1 1 d G . . . .
C50 C 0.4949(13) 0.7046(14) 0.5815(11) 0.046(6) Uani 1 1 d G U . . .
H50 H 0.476523 0.773078 0.559844 0.055 Uiso 1 1 calc R U . . .
C51 C 0.4836(13) 0.6742(17) 0.6439(11) 0.060(9) Uani 1 1 d G . . . .
H51 H 0.457451 0.722011 0.664877 0.072 Uiso 1 1 calc R U . . .
C52 C 0.5106(14) 0.5740(18) 0.6755(10) 0.057(9) Uani 1 1 d G . . . .
H52 H 0.502831 0.553272 0.718165 0.069 Uiso 1 1 calc R U . . .
C53 C 0.5489(13) 0.5041(15) 0.6448(11) 0.050(8) Uani 1 1 d G . . . .
H53 H 0.567284 0.435598 0.666421 0.060 Uiso 1 1 calc R U . . .
C54 C 0.5602(12) 0.5344(16) 0.5824(11) 0.047(7) Uani 1 1 d G . . . .
H54 H 0.586357 0.486663 0.561388 0.056 Uiso 1 1 calc R U . . .
C55 C 0.6758(14) 0.8342(19) 0.6395(9) 0.050(7) Uani 1 1 d G . . . .
C56 C 0.6227(12) 0.9115(18) 0.6439(9) 0.050(8) Uani 1 1 d G . . . .
H55 H 0.592622 0.951966 0.602461 0.060 Uiso 1 1 calc R U . . .
C57 C 0.6135(12) 0.9297(16) 0.7089(11) 0.044(7) Uani 1 1 d G . . . .
H56 H 0.577177 0.982549 0.711917 0.053 Uiso 1 1 calc R U . . .
C58 C 0.6575(13) 0.8705(17) 0.7695(9) 0.049(7) Uani 1 1 d G . . . .
H57 H 0.651188 0.882957 0.813954 0.058 Uiso 1 1 calc R U . . .
C59 C 0.7106(13) 0.7932(17) 0.7651(9) 0.046(7) Uani 1 1 d G . . . .
H58 H 0.740643 0.752783 0.806537 0.056 Uiso 1 1 calc R U . . .
C60 C 0.7198(13) 0.7750(16) 0.7001(11) 0.049(7) Uani 1 1 d G . . . .
H59 H 0.756090 0.722199 0.697082 0.059 Uiso 1 1 calc R U . . .
C61 C 0.7304(14) 0.9378(16) 0.5350(13) 0.044(6) Uani 1 1 d G . . . .
C62 C 0.6829(11) 1.019(2) 0.4929(13) 0.072(11) Uani 1 1 d G . . . .
H60 H 0.628433 1.006888 0.469476 0.086 Uiso 1 1 calc R U . . .
C63 C 0.7150(14) 1.1184(18) 0.4849(13) 0.093(15) Uani 1 1 d G . . . .
H61 H 0.682583 1.173959 0.456064 0.112 Uiso 1 1 calc R U . . .
C64 C 0.7947(15) 1.1363(17) 0.5191(14) 0.074(11) Uani 1 1 d G . . . .
H62 H 0.816667 1.204137 0.513657 0.088 Uiso 1 1 calc R U . . .
C65 C 0.8422(11) 1.055(2) 0.5613(13) 0.094(15) Uani 1 1 d G . . . .
H63 H 0.896602 1.067243 0.584663 0.113 Uiso 1 1 calc R U . . .
C66 C 0.8100(14) 0.9557(19) 0.5692(12) 0.061(9) Uani 1 1 d G . . . .
H64 H 0.842453 0.900171 0.598077 0.073 Uiso 1 1 calc R U . . .

loop_
_atom_site_aniso_label
_atom_site_aniso_U_11
_atom_site_aniso_U_22
_atom_site_aniso_U_33
_atom_site_aniso_U_23
_atom_site_aniso_U_13
_atom_site_aniso_U_12
Au1 0.0363(8) 0.0215(7) 0.0386(8) -0.0030(6) 0.0163(7) -0.0004(7)
Au2 0.0339(8) 0.0250(7) 0.0379(8) 0.0005(6) 0.0129(6) 0.0065(7)
Au3 0.0429(9) 0.0299(9) 0.0474(9) 0.0017(7) 0.0186(8) -0.0002(7)
Au4 0.0455(10) 0.0368(9) 0.0499(9) -0.0015(7) 0.0151(8) 0.0048(8)
Zn1 0.042(2) 0.031(2) 0.047(2) 0.0050(19) 0.020(2) 0.003(2)
Zn2 0.066(3) 0.066(3) 0.065(3) 0.005(3) 0.026(3) 0.012(3)
S1 0.035(5) 0.023(4) 0.030(4) 0.000(3) 0.011(3) 0.001(3)
S2 0.023(4) 0.023(4) 0.040(4) 0.000(3) 0.011(3) 0.003(3)
S3 0.058(6) 0.030(5) 0.063(6) 0.008(4) 0.034(5) 0.001(4)
S4 0.052(6) 0.056(6) 0.066(6) 0.008(5) 0.021(5) 0.022(5)
P1 0.034(4) 0.016(4) 0.038(4) 0.001(3) 0.015(4) 0.001(4)
P2 0.029(5) 0.022(4) 0.033(4) 0.007(3) 0.011(4) 0.005(3)
P3 0.045(5) 0.032(5) 0.042(5) -0.001(4) 0.020(4) -0.002(4)
P4 0.046(5) 0.027(5) 0.046(5) 0.000(4) 0.017(4) 0.001(4)
O1 0.042(8) 0.030(8) 0.038(8) -0.005(5) 0.011(6) -0.009(6)
O2 0.044(9) 0.018(8) 0.052(9) -0.007(8) 0.002(7) -0.009(7)
O3 0.054(9) 0.031(7) 0.050(8) 0.001(6) 0.017(7) -0.004(6)
O4 0.059(11) 0.025(8) 0.048(9) -0.005(7) 0.011(8) -0.003(8)
O5 0.075(11) 0.059(11) 0.059(10) -0.003(8) 0.035(8) 0.000(9)
O6 0.082(12) 0.052(12) 0.066(11) 0.001(10) 0.032(9) 0.004(11)
O7 0.093(15) 0.088(11) 0.090(12) 0.025(10) 0.034(11) 0.022(10)
O8 0.110(18) 0.128(18) 0.115(18) 0.033(15) 0.024(13) 0.051(16)
N1 0.038(7) 0.030(9) 0.049(9) 0.003(6) 0.022(6) -0.002(6)
N2 0.048(9) 0.030(8) 0.048(7) 0.001(7) 0.020(6) -0.003(7)
N3 0.081(11) 0.054(12) 0.066(11) 0.006(9) 0.044(8) 0.006(9)
N4 0.085(13) 0.092(12) 0.069(11) 0.010(11) 0.031(9) 0.008(11)
C1 0.031(7) 0.020(7) 0.029(12) -0.004(6) 0.006(7) -0.008(7)
C2 0.036(7) 0.022(6) 0.042(10) -0.004(6) 0.015(6) -0.008(6)
C3 0.034(8) 0.022(6) 0.035(8) -0.003(6) 0.016(6) -0.009(5)
C4 0.055(16) 0.022(7) 0.043(14) -0.010(9) 0.019(13) -0.013(8)
C6 0.017(11) 0.030(8) 0.042(7) -0.004(7) 0.007(7) -0.002(7)
C5 0.032(7) 0.041(13) 0.039(14) 0.013(11) 0.011(8) -0.003(8)
C7 0.041(10) 0.028(7) 0.048(7) 0.000(6) 0.021(6) 0.001(6)
C8 0.048(10) 0.028(7) 0.043(8) 0.000(5) 0.023(7) -0.002(6)
C9 0.019(13) 0.032(8) 0.079(16) -0.012(8) 0.028(13) -0.008(8)
C10 0.026(13) 0.073(16) 0.046(8) 0.011(11) 0.015(9) 0.020(12)
C11 0.043(10) 0.021(10) 0.038(8) 0.007(7) 0.008(8) -0.007(8)
C12 0.034(7) 0.013(11) 0.048(6) -0.003(7) 0.007(6) 0.002(6)
C13 0.053(10) 0.008(13) 0.050(7) -0.002(8) 0.014(7) 0.007(11)
C14 0.057(10) 0.05(2) 0.055(8) 0.011(12) 0.009(7) 0.007(12)
C15 0.049(10) 0.020(17) 0.055(10) -0.008(12) 0.002(8) -0.007(12)
C16 0.034(8) 0.04(2) 0.058(10) 0.001(12) 0.001(8) -0.001(11)
C17 0.031(8) 0.029(19) 0.053(10) -0.006(11) 0.005(7) 0.000(9)
C18 0.050(16) 0.024(10) 0.046(8) 0.005(8) 0.025(10) -0.001(10)
C19 0.08(2) 0.032(11) 0.056(14) 0.015(10) 0.038(15) 0.011(13)
C20 0.07(2) 0.032(13) 0.053(14) 0.012(10) 0.034(15) 0.002(13)
C21 0.08(2) 0.037(12) 0.064(16) 0.008(10) 0.042(16) -0.001(13)
C22 0.052(18) 0.027(11) 0.048(12) -0.005(9) 0.025(12) -0.014(11)
C23 0.044(17) 0.025(11) 0.048(12) -0.002(8) 0.023(12) -0.008(10)
C24 0.024(13) 0.018(10) 0.037(7) 0.005(7) 0.010(7) 0.000(9)
C25 0.048(16) 0.026(13) 0.036(8) 0.007(8) 0.011(9) 0.011(12)
C26 0.09(2) 0.048(16) 0.041(10) 0.010(10) 0.026(13) 0.026(15)
C27 0.055(17) 0.023(13) 0.038(10) -0.003(9) 0.016(11) -0.005(11)
C28 0.057(18) 0.033(14) 0.041(10) 0.001(9) 0.022(11) 0.007(13)
C29 0.027(14) 0.020(11) 0.034(10) -0.001(8) 0.007(10) 0.001(10)
C30 0.048(9) 0.024(9) 0.048(15) 0.002(8) 0.021(9) -0.012(7)
C31 0.057(11) 0.032(11) 0.064(17) 0.013(11) 0.026(11) -0.005(9)
C32 0.060(11) 0.034(11) 0.066(18) 0.016(12) 0.025(12) -0.006(10)
C33 0.062(12) 0.048(14) 0.041(17) 0.009(11) 0.027(11) -0.014(10)
C34 0.055(10) 0.050(13) 0.06(2) 0.015(11) 0.010(12) -0.025(9)
C35 0.049(9) 0.043(12) 0.042(15) 0.004(10) 0.022(10) -0.018(8)
C36 0.079(13) 0.048(12) 0.060(18) 0.005(10) 0.033(10) -0.002(12)
C37 0.079(11) 0.047(10) 0.060(12) 0.001(7) 0.038(8) 0.000(8)
C38 0.075(12) 0.048(10) 0.059(11) 0.000(8) 0.035(9) -0.001(8)
C39 0.07(2) 0.111(19) 0.077(14) 0.026(15) 0.038(14) 0.027(14)
C40 0.070(15) 0.112(14) 0.073(12) 0.018(10) 0.034(9) 0.018(11)
C41 0.076(16) 0.105(13) 0.081(13) 0.028(9) 0.040(12) 0.028(10)
C42 0.054(12) 0.026(11) 0.046(9) -0.003(8) 0.031(8) -0.001(9)
C43 0.046(8) 0.037(18) 0.054(6) 0.002(8) 0.016(6) 0.005(8)
C44 0.061(9) 0.058(15) 0.054(7) 0.000(8) 0.020(6) 0.003(9)
C45 0.062(9) 0.046(14) 0.055(7) 0.002(9) 0.017(6) -0.004(9)
C46 0.058(9) 0.05(2) 0.063(10) 0.006(13) 0.016(9) -0.006(12)
C47 0.044(9) 0.06(2) 0.065(11) 0.013(13) 0.014(8) 0.001(13)
C48 0.044(9) 0.05(2) 0.061(11) 0.004(13) 0.016(8) 0.006(11)
C49 0.030(13) 0.034(10) 0.047(8) -0.011(7) 0.009(9) -0.024(9)
C50 0.045(13) 0.042(10) 0.048(10) -0.005(7) 0.016(9) -0.012(9)
C51 0.07(2) 0.054(15) 0.060(12) 0.003(11) 0.034(15) -0.001(14)
C52 0.07(2) 0.053(15) 0.053(16) 0.001(10) 0.028(16) -0.004(13)
C53 0.06(2) 0.047(14) 0.047(13) -0.006(9) 0.017(13) -0.013(12)
C54 0.053(19) 0.038(11) 0.049(13) -0.008(9) 0.018(13) -0.015(11)
C55 0.059(16) 0.046(15) 0.049(7) 0.000(8) 0.024(9) -0.003(12)
C56 0.057(18) 0.046(16) 0.053(10) 0.002(10) 0.027(12) -0.004(13)
C57 0.054(17) 0.031(15) 0.054(10) -0.002(9) 0.029(11) -0.017(11)
C58 0.070(17) 0.028(14) 0.053(11) -0.004(10) 0.028(11) -0.012(12)
C59 0.065(17) 0.027(14) 0.046(9) -0.010(9) 0.018(11) -0.014(11)
C60 0.066(17) 0.033(15) 0.047(8) -0.006(9) 0.019(10) -0.006(12)
C61 0.059(11) 0.028(10) 0.048(16) -0.005(9) 0.023(11) -0.005(8)
C62 0.064(12) 0.029(13) 0.10(2) 0.011(13) 0.005(14) -0.013(10)
C63 0.073(13) 0.039(14) 0.14(3) 0.027(17) 0.003(16) -0.020(12)
C64 0.075(14) 0.046(16) 0.08(2) 0.016(14) 0.007(16) -0.026(12)
C65 0.070(12) 0.069(16) 0.12(3) 0.044(17) 0.007(16) -0.024(11)
C66 0.061(10) 0.056(15) 0.06(2) 0.022(14) 0.016(12) -0.013(9)

loop_
_atom_type_symbol
_atom_type_description
_atom_type_scat_dispersion_real
_atom_type_scat_dispersion_imag
_atom_type_scat_source
C C 0.0033 0.0016 'International Tables Vol C Tables 4.2.6.8 and 6.1.1.4'
H H 0.0000 0.0000 'International Tables Vol C Tables 4.2.6.8 and 6.1.1.4'
O O 0.0106 0.0060 'International Tables Vol C Tables 4.2.6.8 and 6.1.1.4'
N N 0.0061 0.0033 'International Tables Vol C Tables 4.2.6.8 and 6.1.1.4'
Au Au -2.0133 8.8022 'International Tables Vol C Tables 4.2.6.8 and 6.1.1.4'
Zn Zn 0.2839 1.4301 'International Tables Vol C Tables 4.2.6.8 and 6.1.1.4'
P P 0.1023 0.0942 'International Tables Vol C Tables 4.2.6.8 and 6.1.1.4'
S S 0.1246 0.1234 'International Tables Vol C Tables 4.2.6.8 and 6.1.1.4'

loop_
_geom_angle_atom_site_label_1
_geom_angle_atom_site_label_2
_geom_angle_atom_site_label_3
_geom_angle
_geom_angle_site_symmetry_1
_geom_angle_site_symmetry_3
_geom_angle_publ_flag
P1 Au1 S1 174.6(3) . . ?
P1 Au1 Au2 82.5(2) . . ?
S1 Au1 Au2 102.8(2) . . ?
P2 Au2 S2 177.7(3) . . ?
P2 Au2 Au1 92.9(2) . . ?
S2 Au2 Au1 85.8(2) . . ?
P3 Au3 S3 173.5(3) . . ?
P3 Au3 Au4 81.9(2) . . ?
S3 Au3 Au4 103.6(3) . . ?
P4 Au4 S4 174.7(3) . . ?
P4 Au4 Au3 93.7(3) . . ?
S4 Au4 Au3 84.7(3) . . ?
N2 Zn1 N1 102.7(9) . . ?
N2 Zn1 O3 77.3(9) . . ?
N1 Zn1 O3 96.2(8) . . ?
N2 Zn1 O1 95.9(8) . . ?
N1 Zn1 O1 76.6(8) . . ?
O3 Zn1 O1 168.9(7) . . ?
N2 Zn1 S2 86.2(6) . . ?
N1 Zn1 S2 171.0(7) . . ?
O3 Zn1 S2 84.1(6) . . ?
O1 Zn1 S2 104.3(5) . . ?
N2 Zn1 S1 176.0(6) . . ?
N1 Zn1 S1 81.0(6) . . ?
O3 Zn1 S1 100.9(6) . . ?
O1 Zn1 S1 86.5(6) . . ?
S2 Zn1 S1 90.1(3) . . ?
N3 Zn2 O5 77.8(10) . . ?
N3 Zn2 N4 110.2(11) . . ?
O5 Zn2 N4 94.9(11) . . ?
N3 Zn2 O7 93.0(11) . . ?
O5 Zn2 O7 164.6(9) . . ?
N4 Zn2 O7 76.6(12) . . ?
N3 Zn2 S4 166.6(9) . . ?
O5 Zn2 S4 106.0(6) . . ?
N4 Zn2 S4 82.6(7) . . ?
O7 Zn2 S4 85.9(8) . . ?
N3 Zn2 S3 79.2(8) . . ?
O5 Zn2 S3 87.4(7) . . ?
N4 Zn2 S3 170.5(7) . . ?
O7 Zn2 S3 103.1(9) . . ?
S4 Zn2 S3 88.0(3) . . ?
C1 S1 Au1 103.8(10) . . ?
C1 S1 Zn1 95.2(9) . . ?
Au1 S1 Zn1 100.4(3) . . ?
C6 S2 Au2 111.1(10) . . ?
C6 S2 Zn1 96.9(9) . . ?
Au2 S2 Zn1 102.6(3) . . ?
C36 S3 Au3 108.3(13) . . ?
C36 S3 Zn2 90.5(12) . . ?
Au3 S3 Zn2 97.7(4) . . ?
C39 S4 Au4 106.9(15) . . ?
C39 S4 Zn2 95.8(12) . . ?
Au4 S4 Zn2 100.6(4) . . ?
C18 P1 C12 107.7(10) . . ?
C18 P1 C11 107.3(12) . . ?
C12 P1 C11 102.7(13) . . ?
C18 P1 Au1 112.6(7) . . ?
C12 P1 Au1 112.4(8) . . ?
C11 P1 Au1 113.6(11) . . ?
C11 P2 C30 105.3(12) . . ?
C11 P2 C24 105.8(12) . . ?
C30 P2 C24 103.5(10) . . ?
C11 P2 Au2 111.4(11) . . ?
C30 P2 Au2 116.7(8) . . ?
C24 P2 Au2 113.1(7) . . ?
C42 P3 C43 98.8(15) . . ?
C42 P3 C49 107.8(13) . . ?
C43 P3 C49 112.5(11) . . ?
C42 P3 Au3 115.3(10) . . ?
C43 P3 Au3 109.9(8) . . ?
C49 P3 Au3 111.9(8) . . ?
C55 P4 C61 106.1(11) . . ?
C55 P4 C42 107.6(12) . . ?
C61 P4 C42 102.0(13) . . ?
C55 P4 Au4 113.2(8) . . ?
C61 P4 Au4 116.3(9) . . ?
C42 P4 Au4 110.7(10) . . ?
C3 O1 Zn1 108.3(19) . . ?
C8 O3 Zn1 110.8(19) . . ?
C38 O5 Zn2 115(3) . . ?
C41 O7 Zn2 108(3) . . ?
C2 N1 Zn1 102.1(16) . . ?
C2 N1 H1A 111.3 . . ?
Zn1 N1 H1A 111.3 . . ?
C2 N1 H1B 111.3 . . ?
Zn1 N1 H1B 111.3 . . ?
H1A N1 H1B 109.2 . . ?
C7 N2 Zn1 100.5(16) . . ?
C7 N2 H2A 111.7 . . ?
Zn1 N2 H2A 111.7 . . ?
C7 N2 H2B 111.7 . . ?
Zn1 N2 H2B 111.7 . . ?
H2A N2 H2B 109.5 . . ?
C37 N3 Zn2 102(2) . . ?
C37 N3 H3A 111.3 . . ?
Zn2 N3 H3A 111.3 . . ?
C37 N3 H3B 111.3 . . ?
Zn2 N3 H3B 111.3 . . ?
H3A N3 H3B 109.2 . . ?
C40 N4 Zn2 104(2) . . ?
C40 N4 H4A 110.9 . . ?
Zn2 N4 H4A 110.9 . . ?
C40 N4 H4B 110.9 . . ?
Zn2 N4 H4B 110.9 . . ?
H4A N4 H4B 108.9 . . ?
C5 C1 C2 115(2) . . ?
C5 C1 C4 106(2) . . ?
C2 C1 C4 109(2) . . ?
C5 C1 S1 113.8(19) . . ?
C2 C1 S1 107.2(19) . . ?
C4 C1 S1 104.7(18) . . ?
N1 C2 C3 108(2) . . ?
N1 C2 C1 114(2) . . ?
C3 C2 C1 111(2) . . ?
N1 C2 H1 107.9 . . ?
C3 C2 H1 107.9 . . ?
C1 C2 H1 107.9 . . ?
O2 C3 O1 120(3) . . ?
O2 C3 C2 121(3) . . ?
O1 C3 C2 119(3) . . ?
C1 C4 H2 109.5 . . ?
C1 C4 H3 109.5 . . ?
H2 C4 H3 109.5 . . ?
C1 C4 H4 109.5 . . ?
H2 C4 H4 109.5 . . ?
H3 C4 H4 109.5 . . ?
C10 C6 C9 107(2) . . ?
C10 C6 C7 110(2) . . ?
C9 C6 C7 105(2) . . ?
C10 C6 S2 116.0(19) . . ?
C9 C6 S2 110.6(19) . . ?
C7 C6 S2 107.0(18) . . ?
C1 C5 H5 109.5 . . ?
C1 C5 H6 109.5 . . ?
H5 C5 H6 109.5 . . ?
C1 C5 H7 109.5 . . ?
H5 C5 H7 109.5 . . ?
H6 C5 H7 109.5 . . ?
C8 C7 N2 108(2) . . ?
C8 C7 C6 109(2) . . ?
N2 C7 C6 111(2) . . ?
C8 C7 H8 109.8 . . ?
N2 C7 H8 109.8 . . ?
C6 C7 H8 109.8 . . ?
O3 C8 O4 122(3) . . ?
O3 C8 C7 117(3) . . ?
O4 C8 C7 121(3) . . ?
C6 C9 H9 109.5 . . ?
C6 C9 H10 109.5 . . ?
H9 C9 H10 109.5 . . ?
C6 C9 H11 109.5 . . ?
H9 C9 H11 109.5 . . ?
H10 C9 H11 109.5 . . ?
C6 C10 H12 109.5 . . ?
C6 C10 H13 109.5 . . ?
H12 C10 H13 109.5 . . ?
C6 C10 H14 109.5 . . ?
H12 C10 H14 109.5 . . ?
H13 C10 H14 109.5 . . ?
P2 C11 P1 115.2(17) . . ?
P2 C11 H15 108.5 . . ?
P1 C11 H15 108.5 . . ?
P2 C11 H16 108.5 . . ?
P1 C11 H16 108.5 . . ?
H15 C11 H16 107.5 . . ?
C13 C12 C17 120.0 . . ?
C13 C12 P1 115.1(11) . . ?
C17 C12 P1 124.9(11) . . ?
C14 C13 C12 120.0 . . ?
C14 C13 H17 120.0 . . ?
C12 C13 H17 120.0 . . ?
C13 C14 C15 120.0 . . ?
C13 C14 H18 120.0 . . ?
C15 C14 H18 120.0 . . ?
C16 C15 C14 120.0 . . ?
C16 C15 H19 120.0 . . ?
C14 C15 H19 120.0 . . ?
C17 C16 C15 120.0 . . ?
C17 C16 H20 120.0 . . ?
C15 C16 H20 120.0 . . ?
C16 C17 C12 120.0 . . ?
C16 C17 H21 120.0 . . ?
C12 C17 H21 120.0 . . ?
C19 C18 C23 120.0 . . ?
C19 C18 P1 117.7(11) . . ?
C23 C18 P1 122.2(11) . . ?
C18 C19 C20 120.0 . . ?
C18 C19 H22 120.0 . . ?
C20 C19 H22 120.0 . . ?
C21 C20 C19 120.0 . . ?
C21 C20 H23 120.0 . . ?
C19 C20 H23 120.0 . . ?
C22 C21 C20 120.0 . . ?
C22 C21 H24 120.0 . . ?
C20 C21 H24 120.0 . . ?
C21 C22 C23 120.0 . . ?
C21 C22 H25 120.0 . . ?
C23 C22 H25 120.0 . . ?
C22 C23 C18 120.0 . . ?
C22 C23 H26 120.0 . . ?
C18 C23 H26 120.0 . . ?
C25 C24 C29 120.0 . . ?
C25 C24 P2 121.5(10) . . ?
C29 C24 P2 118.5(10) . . ?
C26 C25 C24 120.0 . . ?
C26 C25 H27 120.0 . . ?
C24 C25 H27 120.0 . . ?
C25 C26 C27 120.0 . . ?
C25 C26 H28 120.0 . . ?
C27 C26 H28 120.0 . . ?
C26 C27 C28 120.0 . . ?
C26 C27 H29 120.0 . . ?
C28 C27 H29 120.0 . . ?
C27 C28 C29 120.0 . . ?
C27 C28 H30 120.0 . . ?
C29 C28 H30 120.0 . . ?
C28 C29 C24 120.0 . . ?
C28 C29 H31 120.0 . . ?
C24 C29 H31 120.0 . . ?
C31 C30 C35 120.0 . . ?
C31 C30 P2 122.1(13) . . ?
C35 C30 P2 117.9(13) . . ?
C30 C31 C32 120.0 . . ?
C30 C31 H32 120.0 . . ?
C32 C31 H32 120.0 . . ?
C33 C32 C31 120.0 . . ?
C33 C32 H33 120.0 . . ?
C31 C32 H33 120.0 . . ?
C32 C33 C34 120.0 . . ?
C32 C33 H34 120.0 . . ?
C34 C33 H34 120.0 . . ?
C33 C34 C35 120.0 . . ?
C33 C34 H35 120.0 . . ?
C35 C34 H35 120.0 . . ?
C34 C35 C30 120.0 . . ?
C34 C35 H36 120.0 . . ?
C30 C35 H36 120.0 . . ?
C37 C36 S3 116(3) . . ?
C37 C36 H37 108.2 . . ?
S3 C36 H37 108.2 . . ?
C37 C36 H38 108.2 . . ?
S3 C36 H38 108.2 . . ?
H37 C36 H38 107.4 . . ?
N3 C37 C36 104(3) . . ?
N3 C37 C38 112(3) . . ?
C36 C37 C38 112(3) . . ?
N3 C37 H39 109.8 . . ?
C36 C37 H39 109.8 . . ?
C38 C37 H39 109.8 . . ?
O6 C38 O5 135(4) . . ?
O6 C38 C37 115(4) . . ?
O5 C38 C37 110(3) . . ?
C40 C39 S4 114(3) . . ?
C40 C39 H40 108.8 . . ?
S4 C39 H40 108.8 . . ?
C40 C39 H41 108.8 . . ?
S4 C39 H41 108.8 . . ?
H40 C39 H41 107.7 . . ?
C39 C40 N4 113(3) . . ?
C39 C40 C41 107(3) . . ?
N4 C40 C41 101(3) . . ?
C39 C40 H42 111.7 . . ?
N4 C40 H42 111.7 . . ?
C41 C40 H42 111.7 . . ?
O8 C41 O7 120(5) . . ?
O8 C41 C40 119(5) . . ?
O7 C41 C40 120(4) . . ?
P3 C42 P4 113.3(18) . . ?
P3 C42 H43 108.9 . . ?
P4 C42 H43 108.9 . . ?
P3 C42 H44 108.9 . . ?
P4 C42 H44 108.9 . . ?
H43 C42 H44 107.7 . . ?
C44 C43 C48 120.0 . . ?
C44 C43 P3 118.4(12) . . ?
C48 C43 P3 121.6(12) . . ?
C43 C44 C45 120.0 . . ?
C43 C44 H45 120.0 . . ?
C45 C44 H45 120.0 . . ?
C46 C45 C44 120.0 . . ?
C46 C45 H46 120.0 . . ?
C44 C45 H46 120.0 . . ?
C47 C46 C45 120.0 . . ?
C47 C46 H47 120.0 . . ?
C45 C46 H47 120.0 . . ?
C46 C47 C48 120.0 . . ?
C46 C47 H48 120.0 . . ?
C48 C47 H48 120.0 . . ?
C47 C48 C43 120.0 . . ?
C47 C48 H49 120.0 . . ?
C43 C48 H49 120.0 . . ?
C50 C49 C54 120.0 . . ?
C50 C49 P3 122.9(12) . . ?
C54 C49 P3 117.1(12) . . ?
C49 C50 C51 120.0 . . ?
C49 C50 H50 120.0 . . ?
C51 C50 H50 120.0 . . ?
C52 C51 C50 120.0 . . ?
C52 C51 H51 120.0 . . ?
C50 C51 H51 120.0 . . ?
C53 C52 C51 120.0 . . ?
C53 C52 H52 120.0 . . ?
C51 C52 H52 120.0 . . ?
C54 C53 C52 120.0 . . ?
C54 C53 H53 120.0 . . ?
C52 C53 H53 120.0 . . ?
C53 C54 C49 120.0 . . ?
C53 C54 H54 120.0 . . ?
C49 C54 H54 120.0 . . ?
C56 C55 C60 120.0 . . ?
C56 C55 P4 121.5(12) . . ?
C60 C55 P4 118.4(12) . . ?
C57 C56 C55 120.0 . . ?
C57 C56 H55 120.0 . . ?
C55 C56 H55 120.0 . . ?
C56 C57 C58 120.0 . . ?
C56 C57 H56 120.0 . . ?
C58 C57 H56 120.0 . . ?
C57 C58 C59 120.0 . . ?
C57 C58 H57 120.0 . . ?
C59 C58 H57 120.0 . . ?
C58 C59 C60 120.0 . . ?
C58 C59 H58 120.0 . . ?
C60 C59 H58 120.0 . . ?
C59 C60 C55 120.0 . . ?
C59 C60 H59 120.0 . . ?
C55 C60 H59 120.0 . . ?
C62 C61 C66 120.0 . . ?
C62 C61 P4 122.9(15) . . ?
C66 C61 P4 116.8(15) . . ?
C63 C62 C61 120.0 . . ?
C63 C62 H60 120.0 . . ?
C61 C62 H60 120.0 . . ?
C64 C63 C62 120.0 . . ?
C64 C63 H61 120.0 . . ?
C62 C63 H61 120.0 . . ?
C63 C64 C65 120.0 . . ?
C63 C64 H62 120.0 . . ?
C65 C64 H62 120.0 . . ?
C66 C65 C64 120.0 . . ?
C66 C65 H63 120.0 . . ?
C64 C65 H63 120.0 . . ?
C65 C66 C61 120.0 . . ?
C65 C66 H64 120.0 . . ?
C61 C66 H64 120.0 . . ?

loop_
_geom_bond_atom_site_label_1
_geom_bond_atom_site_label_2
_geom_bond_distance
_geom_bond_site_symmetry_2
_geom_bond_publ_flag
Au1 P1 2.274(8) . ?
Au1 S1 2.302(8) . ?
Au1 Au2 3.174(2) . ?
Au2 P2 2.278(8) . ?
Au2 S2 2.312(7) . ?
Au3 P3 2.267(9) . ?
Au3 S3 2.335(9) . ?
Au3 Au4 3.168(2) . ?
Au4 P4 2.251(9) . ?
Au4 S4 2.312(9) . ?
Zn1 N2 2.09(2) . ?
Zn1 N1 2.11(2) . ?
Zn1 O3 2.13(2) . ?
Zn1 O1 2.18(2) . ?
Zn1 S2 2.459(8) . ?
Zn1 S1 2.597(9) . ?
Zn2 N3 2.12(3) . ?
Zn2 O5 2.12(3) . ?
Zn2 N4 2.18(3) . ?
Zn2 O7 2.19(3) . ?
Zn2 S4 2.494(11) . ?
Zn2 S3 2.655(11) . ?
S1 C1 1.86(3) . ?
S2 C6 1.81(3) . ?
S3 C36 1.74(3) . ?
S4 C39 1.83(4) . ?
P1 C18 1.814(14) . ?
P1 C12 1.822(16) . ?
P1 C11 1.85(3) . ?
P2 C11 1.78(3) . ?
P2 C30 1.795(17) . ?
P2 C24 1.826(14) . ?
P3 C42 1.79(3) . ?
P3 C43 1.817(18) . ?
P3 C49 1.823(15) . ?
P4 C55 1.824(15) . ?
P4 C61 1.833(19) . ?
P4 C42 1.88(4) . ?
O1 C3 1.27(3) . ?
O2 C3 1.27(4) . ?
O3 C8 1.29(4) . ?
O4 C8 1.30(4) . ?
O5 C38 1.31(4) . ?
O6 C38 1.22(4) . ?
O7 C41 1.35(5) . ?
O8 C41 1.22(5) . ?
N1 C2 1.48(2) . ?
N1 H1A 0.9100 . ?
N1 H1B 0.9100 . ?
N2 C7 1.53(2) . ?
N2 H2A 0.9100 . ?
N2 H2B 0.9100 . ?
N3 C37 1.47(2) . ?
N3 H3A 0.9100 . ?
N3 H3B 0.9100 . ?
N4 C40 1.50(2) . ?
N4 H4A 0.9100 . ?
N4 H4B 0.9100 . ?
C1 C5 1.43(3) . ?
C1 C2 1.53(4) . ?
C1 C4 1.59(4) . ?
C2 C3 1.50(4) . ?
C2 H1 1.0000 . ?
C4 H2 0.9800 . ?
C4 H3 0.9800 . ?
C4 H4 0.9800 . ?
C6 C10 1.49(4) . ?
C6 C9 1.53(4) . ?
C6 C7 1.62(4) . ?
C5 H5 0.9800 . ?
C5 H6 0.9800 . ?
C5 H7 0.9800 . ?
C7 C8 1.50(4) . ?
C7 H8 1.0000 . ?
C9 H9 0.9800 . ?
C9 H10 0.9800 . ?
C9 H11 0.9800 . ?
C10 H12 0.9800 . ?
C10 H13 0.9800 . ?
C10 H14 0.9800 . ?
C11 H15 0.9900 . ?
C11 H16 0.9900 . ?
C12 C13 1.3900 . ?
C12 C17 1.3900 . ?
C13 C14 1.3900 . ?
C13 H17 0.9500 . ?
C14 C15 1.3900 . ?
C14 H18 0.9500 . ?
C15 C16 1.3900 . ?
C15 H19 0.9500 . ?
C16 C17 1.3900 . ?
C16 H20 0.9500 . ?
C17 H21 0.9500 . ?
C18 C19 1.3900 . ?
C18 C23 1.3900 . ?
C19 C20 1.3900 . ?
C19 H22 0.9500 . ?
C20 C21 1.3900 . ?
C20 H23 0.9500 . ?
C21 C22 1.3900 . ?
C21 H24 0.9500 . ?
C22 C23 1.3900 . ?
C22 H25 0.9500 . ?
C23 H26 0.9500 . ?
C24 C25 1.3900 . ?
C24 C29 1.3900 . ?
C25 C26 1.3900 . ?
C25 H27 0.9500 . ?
C26 C27 1.3900 . ?
C26 H28 0.9500 . ?
C27 C28 1.3900 . ?
C27 H29 0.9500 . ?
C28 C29 1.3900 . ?
C28 H30 0.9500 . ?
C29 H31 0.9500 . ?
C30 C31 1.3900 . ?
C30 C35 1.3900 . ?
C31 C32 1.3900 . ?
C31 H32 0.9500 . ?
C32 C33 1.3900 . ?
C32 H33 0.9500 . ?
C33 C34 1.3900 . ?
C33 H34 0.9500 . ?
C34 C35 1.3900 . ?
C34 H35 0.9500 . ?
C35 H36 0.9500 . ?
C36 C37 1.54(4) . ?
C36 H37 0.9900 . ?
C36 H38 0.9900 . ?
C37 C38 1.60(5) . ?
C37 H39 1.0000 . ?
C39 C40 1.46(4) . ?
C39 H40 0.9900 . ?
C39 H41 0.9900 . ?
C40 C41 1.65(6) . ?
C40 H42 1.0000 . ?
C42 H43 0.9900 . ?
C42 H44 0.9900 . ?
C43 C44 1.3900 . ?
C43 C48 1.3900 . ?
C44 C45 1.3900 . ?
C44 H45 0.9500 . ?
C45 C46 1.3900 . ?
C45 H46 0.9500 . ?
C46 C47 1.3900 . ?
C46 H47 0.9500 . ?
C47 C48 1.3900 . ?
C47 H48 0.9500 . ?
C48 H49 0.9500 . ?
C49 C50 1.3900 . ?
C49 C54 1.3900 . ?
C50 C51 1.3900 . ?
C50 H50 0.9500 . ?
C51 C52 1.3900 . ?
C51 H51 0.9500 . ?
C52 C53 1.3900 . ?
C52 H52 0.9500 . ?
C53 C54 1.3900 . ?
C53 H53 0.9500 . ?
C54 H54 0.9500 . ?
C55 C56 1.3900 . ?
C55 C60 1.3900 . ?
C56 C57 1.3900 . ?
C56 H55 0.9500 . ?
C57 C58 1.3900 . ?
C57 H56 0.9500 . ?
C58 C59 1.3900 . ?
C58 H57 0.9500 . ?
C59 C60 1.3900 . ?
C59 H58 0.9500 . ?
C60 H59 0.9500 . ?
C61 C62 1.3900 . ?
C61 C66 1.3900 . ?
C62 C63 1.3900 . ?
C62 H60 0.9500 . ?
C63 C64 1.3900 . ?
C63 H61 0.9500 . ?
C64 C65 1.3900 . ?
C64 H62 0.9500 . ?
C65 C66 1.3900 . ?
C65 H63 0.9500 . ?
C66 H64 0.9500 . ?

loop_
_geom_hbond_atom_site_label_D
_geom_hbond_atom_site_label_H
_geom_hbond_atom_site_label_A
_geom_hbond_distance_DH
_geom_hbond_distance_HA
_geom_hbond_distance_DA
_geom_hbond_angle_DHA
_geom_hbond_site_symmetry_A
_geom_hbond_publ_flag
N1 H1B O6 0.91 2.29 3.12(3) 150.1 . yes
N2 H2A O4 0.91 2.48 3.28(3) 147.5 2_645 yes
N3 H3A O2 0.91 2.45 3.21(3) 141.5 . yes
C5 H6 O8 0.98 2.59 3.57(4) 176.3 2_756 yes
C5 H7 O2 0.98 2.54 3.12(3) 117.5 . yes
C10 H12 O4 0.98 2.59 3.16(4) 117.3 . yes

loop_
_geom_torsion_atom_site_label_1
_geom_torsion_atom_site_label_2
_geom_torsion_atom_site_label_3
_geom_torsion_atom_site_label_4
_geom_torsion
_geom_torsion_site_symmetry_1
_geom_torsion_site_symmetry_2
_geom_torsion_site_symmetry_3
_geom_torsion_site_symmetry_4
_geom_torsion_publ_flag
Au1 S1 C1 C5 37(2) . . . . ?
Zn1 S1 C1 C5 139(2) . . . . ?
Au1 S1 C1 C2 -90.9(18) . . . . ?
Zn1 S1 C1 C2 11.1(19) . . . . ?
Au1 S1 C1 C4 152.9(16) . . . . ?
Zn1 S1 C1 C4 -105.1(17) . . . . ?
Zn1 N1 C2 C3 -50(2) . . . . ?
Zn1 N1 C2 C1 74(2) . . . . ?
C5 C1 C2 N1 177(2) . . . . ?
C4 C1 C2 N1 58(3) . . . . ?
S1 C1 C2 N1 -55(3) . . . . ?
C5 C1 C2 C3 -61(3) . . . . ?
C4 C1 C2 C3 180(2) . . . . ?
S1 C1 C2 C3 67(3) . . . . ?
Zn1 O1 C3 O2 -170(2) . . . . ?
Zn1 O1 C3 C2 10(3) . . . . ?
N1 C2 C3 O2 -153(2) . . . . ?
C1 C2 C3 O2 82(3) . . . . ?
N1 C2 C3 O1 28(3) . . . . ?
C1 C2 C3 O1 -98(3) . . . . ?
Au2 S2 C6 C10 -111(2) . . . . ?
Zn1 S2 C6 C10 142(2) . . . . ?
Au2 S2 C6 C9 11(2) . . . . ?
Zn1 S2 C6 C9 -95.0(19) . . . . ?
Au2 S2 C6 C7 125.0(15) . . . . ?
Zn1 S2 C6 C7 18.6(18) . . . . ?
Zn1 N2 C7 C8 -50(2) . . . . ?
Zn1 N2 C7 C6 69(2) . . . . ?
C10 C6 C7 C8 -68(3) . . . . ?
C9 C6 C7 C8 177(2) . . . . ?
S2 C6 C7 C8 59(3) . . . . ?
C10 C6 C7 N2 174(2) . . . . ?
C9 C6 C7 N2 58(3) . . . . ?
S2 C6 C7 N2 -59(2) . . . . ?
Zn1 O3 C8 O4 -165(2) . . . . ?
Zn1 O3 C8 C7 11(3) . . . . ?
N2 C7 C8 O3 27(3) . . . . ?
C6 C7 C8 O3 -93(3) . . . . ?
N2 C7 C8 O4 -156(2) . . . . ?
C6 C7 C8 O4 84(3) . . . . ?
C30 P2 C11 P1 -167.0(14) . . . . ?
C24 P2 C11 P1 83.7(18) . . . . ?
Au2 P2 C11 P1 -39.6(19) . . . . ?
C18 P1 C11 P2 -64.5(19) . . . . ?
C12 P1 C11 P2 -177.8(15) . . . . ?
Au1 P1 C11 P2 60.6(18) . . . . ?
C18 P1 C12 C13 173.2(12) . . . . ?
C11 P1 C12 C13 -73.8(15) . . . . ?
Au1 P1 C12 C13 48.6(13) . . . . ?
C18 P1 C12 C17 -7.5(16) . . . . ?
C11 P1 C12 C17 105.5(16) . . . . ?
Au1 P1 C12 C17 -132.1(11) . . . . ?
C17 C12 C13 C14 0.0 . . . . ?
P1 C12 C13 C14 179.3(16) . . . . ?
C12 C13 C14 C15 0.0 . . . . ?
C13 C14 C15 C16 0.0 . . . . ?
C14 C15 C16 C17 0.0 . . . . ?
C15 C16 C17 C12 0.0 . . . . ?
C13 C12 C17 C16 0.0 . . . . ?
P1 C12 C17 C16 -179.2(18) . . . . ?
C12 P1 C18 C19 -120.5(13) . . . . ?
C11 P1 C18 C19 129.6(15) . . . . ?
Au1 P1 C18 C19 4.0(14) . . . . ?
C12 P1 C18 C23 61.6(16) . . . . ?
C11 P1 C18 C23 -48.3(18) . . . . ?
Au1 P1 C18 C23 -174.0(10) . . . . ?
C23 C18 C19 C20 0.0 . . . . ?
P1 C18 C19 C20 -178.0(16) . . . . ?
C18 C19 C20 C21 0.0 . . . . ?
C19 C20 C21 C22 0.0 . . . . ?
C20 C21 C22 C23 0.0 . . . . ?
C21 C22 C23 C18 0.0 . . . . ?
C19 C18 C23 C22 0.0 . . . . ?
P1 C18 C23 C22 177.9(17) . . . . ?
C11 P2 C24 C25 -127.5(15) . . . . ?
C30 P2 C24 C25 121.9(13) . . . . ?
Au2 P2 C24 C25 -5.3(14) . . . . ?
C11 P2 C24 C29 53.1(16) . . . . ?
C30 P2 C24 C29 -57.4(14) . . . . ?
Au2 P2 C24 C29 175.3(9) . . . . ?
C29 C24 C25 C26 0.0 . . . . ?
P2 C24 C25 C26 -179.4(15) . . . . ?
C24 C25 C26 C27 0.0 . . . . ?
C25 C26 C27 C28 0.0 . . . . ?
C26 C27 C28 C29 0.0 . . . . ?
C27 C28 C29 C24 0.0 . . . . ?
C25 C24 C29 C28 0.0 . . . . ?
P2 C24 C29 C28 179.4(15) . . . . ?
C11 P2 C30 C31 -15.6(16) . . . . ?
C24 P2 C30 C31 95.3(12) . . . . ?
Au2 P2 C30 C31 -139.8(9) . . . . ?
C11 P2 C30 C35 166.4(14) . . . . ?
C24 P2 C30 C35 -82.8(12) . . . . ?
Au2 P2 C30 C35 42.2(13) . . . . ?
C35 C30 C31 C32 0.0 . . . . ?
P2 C30 C31 C32 -178.0(14) . . . . ?
C30 C31 C32 C33 0.0 . . . . ?
C31 C32 C33 C34 0.0 . . . . ?
C32 C33 C34 C35 0.0 . . . . ?
C33 C34 C35 C30 0.0 . . . . ?
C31 C30 C35 C34 0.0 . . . . ?
P2 C30 C35 C34 178.1(14) . . . . ?
Au3 S3 C36 C37 80(3) . . . . ?
Zn2 S3 C36 C37 -18(3) . . . . ?
Zn2 N3 C37 C36 -75(3) . . . . ?
Zn2 N3 C37 C38 45(3) . . . . ?
S3 C36 C37 N3 62(3) . . . . ?
S3 C36 C37 C38 -58(4) . . . . ?
Zn2 O5 C38 O6 164(4) . . . . ?
Zn2 O5 C38 C37 -15(3) . . . . ?
N3 C37 C38 O6 159(3) . . . . ?
C36 C37 C38 O6 -85(4) . . . . ?
N3 C37 C38 O5 -22(4) . . . . ?
C36 C37 C38 O5 94(4) . . . . ?
Au4 S4 C39 C40 -118(3) . . . . ?
Zn2 S4 C39 C40 -15(3) . . . . ?
S4 C39 C40 N4 52(5) . . . . ?
S4 C39 C40 C41 -58(4) . . . . ?
Zn2 N4 C40 C39 -63(4) . . . . ?
Zn2 N4 C40 C41 52(3) . . . . ?
Zn2 O7 C41 O8 176(3) . . . . ?
Zn2 O7 C41 C40 -11(4) . . . . ?
C39 C40 C41 O8 -97(4) . . . . ?
N4 C40 C41 O8 145(4) . . . . ?
C39 C40 C41 O7 90(4) . . . . ?
N4 C40 C41 O7 -28(4) . . . . ?
C43 P3 C42 P4 -178.2(14) . . . . ?
C49 P3 C42 P4 64.6(17) . . . . ?
Au3 P3 C42 P4 -61.2(17) . . . . ?
C55 P4 C42 P3 -86.1(17) . . . . ?
C61 P4 C42 P3 162.5(14) . . . . ?
Au4 P4 C42 P3 38.1(17) . . . . ?
C42 P3 C43 C44 78.7(16) . . . . ?
C49 P3 C43 C44 -167.8(13) . . . . ?
Au3 P3 C43 C44 -42.3(16) . . . . ?
C42 P3 C43 C48 -100.9(16) . . . . ?
C49 P3 C43 C48 12.6(19) . . . . ?
Au3 P3 C43 C48 138.0(12) . . . . ?
C48 C43 C44 C45 0.0 . . . . ?
P3 C43 C44 C45 -180(2) . . . . ?
C43 C44 C45 C46 0.0 . . . . ?
C44 C45 C46 C47 0.0 . . . . ?
C45 C46 C47 C48 0.0 . . . . ?
C46 C47 C48 C43 0.0 . . . . ?
C44 C43 C48 C47 0.0 . . . . ?
P3 C43 C48 C47 180(2) . . . . ?
C42 P3 C49 C50 48.9(18) . . . . ?
C43 P3 C49 C50 -59.0(17) . . . . ?
Au3 P3 C49 C50 176.7(10) . . . . ?
C42 P3 C49 C54 -130.4(15) . . . . ?
C43 P3 C49 C54 121.8(14) . . . . ?
Au3 P3 C49 C54 -2.6(13) . . . . ?
C54 C49 C50 C51 0.0 . . . . ?
P3 C49 C50 C51 -179.3(16) . . . . ?
C49 C50 C51 C52 0.0 . . . . ?
C50 C51 C52 C53 0.0 . . . . ?
C51 C52 C53 C54 0.0 . . . . ?
C52 C53 C54 C49 0.0 . . . . ?
C50 C49 C54 C53 0.0 . . . . ?
P3 C49 C54 C53 179.3(16) . . . . ?
C61 P4 C55 C56 62.9(16) . . . . ?
C42 P4 C55 C56 -45.7(17) . . . . ?
Au4 P4 C55 C56 -168.4(10) . . . . ?
C61 P4 C55 C60 -115.5(14) . . . . ?
C42 P4 C55 C60 136.0(14) . . . . ?
Au4 P4 C55 C60 13.2(15) . . . . ?
C60 C55 C56 C57 0.0 . . . . ?
P4 C55 C56 C57 -178.3(17) . . . . ?
C55 C56 C57 C58 0.0 . . . . ?
C56 C57 C58 C59 0.0 . . . . ?
C57 C58 C59 C60 0.0 . . . . ?
C58 C59 C60 C55 0.0 . . . . ?
C56 C55 C60 C59 0.0 . . . . ?
P4 C55 C60 C59 178.4(17) . . . . ?
C55 P4 C61 C62 -90.8(15) . . . . ?
C42 P4 C61 C62 21.7(17) . . . . ?
Au4 P4 C61 C62 142.3(11) . . . . ?
C55 P4 C61 C66 82.9(15) . . . . ?
C42 P4 C61 C66 -164.5(14) . . . . ?
Au4 P4 C61 C66 -44.0(14) . . . . ?
C66 C61 C62 C63 0.0 . . . . ?
P4 C61 C62 C63 173.6(17) . . . . ?
C61 C62 C63 C64 0.0 . . . . ?
C62 C63 C64 C65 0.0 . . . . ?
C63 C64 C65 C66 0.0 . . . . ?
C64 C65 C66 C61 0.0 . . . . ?
C62 C61 C66 C65 0.0 . . . . ?
P4 C61 C66 C65 -174.0(16) . . . . ?
